data_1555053
loop_
_publ_author_name
'Peng, Shao-Zheng'
'Sha, Chin-Kang'

_publ_section_title
;
 Stereoselective Total Syntheses of Guanacastepenes N and O.
;
_journal_issue 14
_journal_name_full 'Organic letters'
_journal_page_first 3486
_journal_page_last 3489
_journal_paper_doi 10.1021/acs.orglett.5b01498
_journal_volume 17
_journal_year 2015
_chemical_formula_sum 'C21 H38 O5 S'
_chemical_formula_weight 402.57
_space_group_IT_number 14
_space_group_name_Hall '-P 2ybc'
_space_group_name_H-M_alt 'P 1 21/c 1'
_symmetry_cell_setting monoclinic
_symmetry_space_group_name_H-M 'P 1 21/c 1'
_atom_sites_solution_hydrogens geom
_atom_sites_solution_primary direct
_atom_sites_solution_secondary difmap
_audit_creation_method SHELXL-97
_cell_angle_alpha 90.00
_cell_angle_beta 98.6690(10)
_cell_angle_gamma 90.00
_cell_formula_units_Z 4
_cell_length_a 16.4753(3)
_cell_length_b 10.1532(2)
_cell_length_c 13.8282(3)
_cell_measurement_reflns_used 9858
_cell_measurement_temperature 296(2)
_cell_measurement_theta_max 25
_cell_measurement_theta_min 2.5
_cell_volume 2286.71(8)
_computing_cell_refinement 'Bruker APEX2'
_computing_data_collection 'Bruker APEX2'
_computing_data_reduction 'Bruker Saint'
_computing_molecular_graphics 'Bruker APEX2'
_computing_publication_material 'Bruker APEX2'
_computing_structure_refinement 'Shelxtl-97 (Sheldrick, 2008)'
_computing_structure_solution 'Shelxtl-97 (Sheldrick, 2008)'
_diffrn_ambient_temperature 296(2)
_diffrn_measured_fraction_theta_full 1.000
_diffrn_measured_fraction_theta_max 1.000
_diffrn_measurement_device_type 'CCD area detector'
_diffrn_measurement_method 'phi and omega scans'
_diffrn_radiation_monochromator graphite
_diffrn_radiation_source 'fine-focus sealed tube'
_diffrn_radiation_type MoK\a
_diffrn_radiation_wavelength 0.71073
_diffrn_reflns_av_R_equivalents 0.0231
_diffrn_reflns_av_sigmaI/netI 0.0158
_diffrn_reflns_limit_h_max 21
_diffrn_reflns_limit_h_min -21
_diffrn_reflns_limit_k_max 13
_diffrn_reflns_limit_k_min -13
_diffrn_reflns_limit_l_max 18
_diffrn_reflns_limit_l_min -12
_diffrn_reflns_number 38834
_diffrn_reflns_theta_full 28.30
_diffrn_reflns_theta_max 28.30
_diffrn_reflns_theta_min 1.25
_exptl_absorpt_coefficient_mu 0.168
_exptl_absorpt_correction_T_max 0.7457
_exptl_absorpt_correction_T_min 0.7213
_exptl_absorpt_correction_type empirical
_exptl_crystal_colour Colorless
_exptl_crystal_density_diffrn 1.169
_exptl_crystal_density_meas ?
_exptl_crystal_density_method 'not measured'
_exptl_crystal_description Lump
_exptl_crystal_F_000 880
_exptl_crystal_size_max 0.30
_exptl_crystal_size_mid 0.30
_exptl_crystal_size_min 0.25
_refine_diff_density_max 0.430
_refine_diff_density_min -0.616
_refine_diff_density_rms 0.067
_refine_ls_extinction_method none
_refine_ls_goodness_of_fit_ref 1.073
_refine_ls_hydrogen_treatment constr
_refine_ls_matrix_type full
_refine_ls_number_parameters 252
_refine_ls_number_reflns 5683
_refine_ls_number_restraints 0
_refine_ls_restrained_S_all 1.073
_refine_ls_R_factor_all 0.0667
_refine_ls_R_factor_gt 0.0534
_refine_ls_shift/su_max 0.000
_refine_ls_shift/su_mean 0.000
_refine_ls_structure_factor_coef Fsqd
_refine_ls_weighting_details 'calc w=1/[\s^2^(Fo^2^)+(0.1252P)^2^+0.5347P] where P=(Fo^2^+2Fc^2^)/3'
_refine_ls_weighting_scheme calc
_refine_ls_wR_factor_gt 0.1840
_refine_ls_wR_factor_ref 0.2002
_reflns_number_gt 4477
_reflns_number_total 5683
_reflns_threshold_expression >2sigma(I)
_cod_data_source_file ol5b01498_si_006.cif
_cod_data_source_block 090131
_cod_depositor_comments
;
The following automatic conversions were performed:

data item '_symmetry_cell_setting' value 'Monoclinic' was changed to
'monoclinic' in accordance with the
/home/saulius/struct/COD-crude-data/automatic-downloads/DataCite-retrospective/ACS/depositions/lib/dictionaries/cif_core.dic
dictionary named 'cif_core.dic' version 2.4.2 last updated on
2011-04-26.

data item '_exptl_crystal_density_meas' value 'not measured' was
changed to '?' -- the value is perceived as not measured.

Automatic conversion script
Id: cif_fix_values 6909 2019-04-08 15:41:33Z antanas 
;
_cod_original_sg_symbol_H-M P2(1)/c
_cod_database_code 1555053

loop_
_symmetry_equiv_pos_as_xyz
'x, y, z'
'-x, y+1/2, -z+1/2'
'-x, -y, -z'
'x, -y-1/2, z-1/2'

loop_
_atom_site_label
_atom_site_type_symbol
_atom_site_fract_x
_atom_site_fract_y
_atom_site_fract_z
_atom_site_U_iso_or_equiv
_atom_site_adp_type
_atom_site_occupancy
_atom_site_symmetry_multiplicity
_atom_site_calc_flag
_atom_site_refinement_flags
C1 C 0.06037(11) 0.25589(19) 0.03390(12) 0.0426(4) Uani 1 1 d .
C2 C -0.00658(13) 0.3337(2) 0.06877(17) 0.0571(5) Uani 1 1 d .
H2A H -0.0301 0.3943 0.0179 0.068 Uiso 1 1 calc R
H2B H 0.0159 0.3849 0.1258 0.068 Uiso 1 1 calc R
C3 C -0.07346(14) 0.2417(3) 0.0950(2) 0.0721(7) Uani 1 1 d .
H3A H -0.1233 0.2923 0.0954 0.086 Uiso 1 1 calc R
H3B H -0.0848 0.1754 0.0443 0.086 Uiso 1 1 calc R
C4 C -0.05251(14) 0.1730(3) 0.19269(19) 0.0691(7) Uani 1 1 d .
H4A H -0.0458 0.2392 0.2438 0.083 Uiso 1 1 calc R
H4B H -0.0986 0.1180 0.2028 0.083 Uiso 1 1 calc R
C5 C 0.02374(14) 0.0886(2) 0.20397(17) 0.0596(6) Uani 1 1 d .
H5A H 0.0184 0.0268 0.1499 0.072 Uiso 1 1 calc R
H5B H 0.0256 0.0376 0.2636 0.072 Uiso 1 1 calc R
C6 C 0.10637(12) 0.16026(17) 0.20772(12) 0.0416(4) Uani 1 1 d .
C7 C 0.17467(14) 0.0731(2) 0.26101(15) 0.0559(5) Uani 1 1 d .
H7A H 0.1630 0.0545 0.3263 0.067 Uiso 1 1 calc R
H7B H 0.1751 -0.0100 0.2265 0.067 Uiso 1 1 calc R
C8 C 0.25838(14) 0.1359(2) 0.26846(14) 0.0564(5) Uani 1 1 d .
H8A H 0.2609 0.2096 0.3134 0.068 Uiso 1 1 calc R
H8B H 0.2994 0.0722 0.2960 0.068 Uiso 1 1 calc R
C9 C 0.27971(11) 0.18386(17) 0.17269(13) 0.0417(4) Uani 1 1 d .
H9 H 0.3289 0.2392 0.1850 0.050 Uiso 1 1 calc R
C10 C 0.29202(12) 0.12581(19) 0.01601(14) 0.0450(4) Uani 1 1 d .
C11 C 0.21245(10) 0.25713(15) 0.10479(11) 0.0332(3) Uani 1 1 d .
C12 C 0.12721(10) 0.18911(15) 0.10481(11) 0.0327(3) Uani 1 1 d .
H12 H 0.1333 0.1020 0.0763 0.039 Uiso 1 1 calc R
C13 C 0.25636(18) 0.0216(2) -0.05596(18) 0.0678(6) Uani 1 1 d .
H13A H 0.2894 -0.0566 -0.0465 0.102 Uiso 1 1 calc R
H13B H 0.2556 0.0535 -0.1214 0.102 Uiso 1 1 calc R
H13C H 0.2014 0.0015 -0.0457 0.102 Uiso 1 1 calc R
C14 C 0.37577(14) 0.1722(3) -0.00175(19) 0.0640(6) Uani 1 1 d .
H14A H 0.3984 0.2307 0.0499 0.096 Uiso 1 1 calc R
H14B H 0.3707 0.2176 -0.0633 0.096 Uiso 1 1 calc R
H14C H 0.4114 0.0976 -0.0031 0.096 Uiso 1 1 calc R
C15 C 0.20967(11) 0.40508(17) 0.12242(15) 0.0442(4) Uani 1 1 d .
H15A H 0.1790 0.4476 0.0655 0.053 Uiso 1 1 calc R
H15B H 0.1817 0.4223 0.1780 0.053 Uiso 1 1 calc R
C16 C 0.41957(13) 0.6385(2) 0.17483(16) 0.0540(5) Uani 1 1 d .
C17 C 0.4228(2) 0.6267(5) 0.2852(2) 0.1095(13) Uani 1 1 d .
H17A H 0.4780 0.6417 0.3169 0.164 Uiso 1 1 calc R
H17B H 0.4056 0.5400 0.3010 0.164 Uiso 1 1 calc R
H17C H 0.3870 0.6910 0.3072 0.164 Uiso 1 1 calc R
C18 C 0.4469(2) 0.7768(3) 0.1487(3) 0.0988(11) Uani 1 1 d .
H18A H 0.5042 0.7878 0.1728 0.148 Uiso 1 1 calc R
H18B H 0.4158 0.8416 0.1779 0.148 Uiso 1 1 calc R
H18C H 0.4377 0.7875 0.0789 0.148 Uiso 1 1 calc R
C19 C 0.47906(16) 0.5383(3) 0.1418(2) 0.0870(9) Uani 1 1 d .
H19A H 0.4814 0.5501 0.0734 0.130 Uiso 1 1 calc R
H19B H 0.4604 0.4507 0.1528 0.130 Uiso 1 1 calc R
H19C H 0.5328 0.5510 0.1785 0.130 Uiso 1 1 calc R
C20 C 0.30886(18) 0.6186(3) -0.02307(18) 0.0724(7) Uani 1 1 d .
H20A H 0.3386 0.5459 -0.0449 0.109 Uiso 1 1 calc R
H20B H 0.3332 0.6998 -0.0398 0.109 Uiso 1 1 calc R
H20C H 0.2527 0.6151 -0.0542 0.109 Uiso 1 1 calc R
C21 C 0.23849(15) 0.7261(2) 0.1514(2) 0.0643(6) Uani 1 1 d .
H21A H 0.1840 0.7046 0.1202 0.096 Uiso 1 1 calc R
H21B H 0.2519 0.8141 0.1339 0.096 Uiso 1 1 calc R
H21C H 0.2410 0.7202 0.2210 0.096 Uiso 1 1 calc R
O1 O 0.05843(11) 0.2410(3) -0.05307(11) 0.0836(7) Uani 1 1 d .
O2 O 0.10593(9) 0.28286(14) 0.25880(9) 0.0508(3) Uani 1 1 d .
H2 H 0.1005 0.2688 0.3159 0.076 Uiso 1 1 calc R
O3 O 0.29505(9) 0.07452(13) 0.11203(10) 0.0466(3) Uani 1 1 d .
O4 O 0.23814(7) 0.23738(12) 0.01110(9) 0.0396(3) Uani 1 1 d .
O5 O 0.28974(8) 0.45809(13) 0.14061(12) 0.0572(4) Uani 1 1 d .
S1 S 0.31277(3) 0.60908(5) 0.11075(4) 0.04691(17) Uani 1 1 d .

loop_
_atom_site_aniso_label
_atom_site_aniso_U_11
_atom_site_aniso_U_22
_atom_site_aniso_U_33
_atom_site_aniso_U_23
_atom_site_aniso_U_13
_atom_site_aniso_U_12
C1 0.0389(9) 0.0574(11) 0.0326(8) 0.0043(7) 0.0089(6) -0.0097(7)
C2 0.0523(11) 0.0607(13) 0.0588(13) 0.0108(10) 0.0104(9) 0.0083(9)
C3 0.0415(11) 0.102(2) 0.0755(16) 0.0090(14) 0.0182(10) -0.0016(11)
C4 0.0537(12) 0.0935(19) 0.0666(15) 0.0045(13) 0.0305(11) -0.0129(12)
C5 0.0682(13) 0.0594(12) 0.0572(12) 0.0128(10) 0.0286(10) -0.0149(10)
C6 0.0549(10) 0.0419(9) 0.0312(8) 0.0067(6) 0.0165(7) -0.0009(7)
C7 0.0709(13) 0.0580(12) 0.0419(10) 0.0215(9) 0.0185(9) 0.0117(10)
C8 0.0609(12) 0.0707(13) 0.0359(10) 0.0101(9) 0.0012(8) 0.0126(10)
C9 0.0436(9) 0.0396(9) 0.0412(9) 0.0022(7) 0.0038(7) 0.0032(7)
C10 0.0493(10) 0.0437(9) 0.0452(10) 0.0037(7) 0.0179(8) 0.0061(8)
C11 0.0380(8) 0.0303(7) 0.0321(8) 0.0020(6) 0.0082(6) -0.0025(6)
C12 0.0410(8) 0.0309(7) 0.0280(7) -0.0003(5) 0.0116(6) -0.0049(6)
C13 0.0905(17) 0.0560(13) 0.0613(14) -0.0141(10) 0.0260(12) 0.0000(12)
C14 0.0466(11) 0.0841(17) 0.0660(14) 0.0167(12) 0.0232(10) 0.0107(11)
C15 0.0401(9) 0.0309(8) 0.0612(11) -0.0003(7) 0.0062(8) -0.0052(6)
C16 0.0457(10) 0.0601(12) 0.0565(12) -0.0104(9) 0.0091(8) -0.0151(9)
C17 0.081(2) 0.191(4) 0.0523(15) -0.017(2) -0.0018(13) -0.024(2)
C18 0.0775(19) 0.0743(18) 0.147(3) -0.0142(19) 0.0236(19) -0.0396(16)
C19 0.0514(13) 0.104(2) 0.103(2) -0.0167(18) 0.0050(13) 0.0123(14)
C20 0.0831(17) 0.0825(17) 0.0498(13) -0.0066(12) 0.0042(11) 0.0046(14)
C21 0.0649(14) 0.0474(11) 0.0857(17) -0.0062(11) 0.0282(12) 0.0027(10)
O1 0.0589(10) 0.163(2) 0.0292(7) 0.0046(9) 0.0068(6) 0.0078(11)
O2 0.0683(9) 0.0548(8) 0.0329(6) -0.0070(5) 0.0192(6) -0.0010(7)
O3 0.0576(8) 0.0372(6) 0.0477(7) 0.0074(5) 0.0167(6) 0.0103(6)
O4 0.0430(6) 0.0424(6) 0.0366(6) 0.0090(5) 0.0161(5) 0.0040(5)
O5 0.0427(7) 0.0358(7) 0.0896(11) 0.0052(7) -0.0017(7) -0.0096(5)
S1 0.0486(3) 0.0387(3) 0.0539(3) -0.00373(18) 0.0094(2) -0.00541(18)

loop_
_atom_type_symbol
_atom_type_description
_atom_type_scat_dispersion_real
_atom_type_scat_dispersion_imag
_atom_type_scat_source
C C 0.0033 0.0016 'International Tables Vol C Tables 4.2.6.8 and 6.1.1.4'
H H 0.0000 0.0000 'International Tables Vol C Tables 4.2.6.8 and 6.1.1.4'
O O 0.0106 0.0060 'International Tables Vol C Tables 4.2.6.8 and 6.1.1.4'
S S 0.1246 0.1234 'International Tables Vol C Tables 4.2.6.8 and 6.1.1.4'

loop_
_geom_angle_atom_site_label_1
_geom_angle_atom_site_label_2
_geom_angle_atom_site_label_3
_geom_angle
O1 C1 C2 118.52(19)
O1 C1 C12 119.63(18)
C2 C1 C12 121.74(16)
C1 C2 C3 110.29(19)
C1 C2 H2A 109.6
C3 C2 H2A 109.6
C1 C2 H2B 109.6
C3 C2 H2B 109.6
H2A C2 H2B 108.1
C4 C3 C2 114.7(2)
C4 C3 H3A 108.6
C2 C3 H3A 108.6
C4 C3 H3B 108.6
C2 C3 H3B 108.6
H3A C3 H3B 107.6
C5 C4 C3 115.36(19)
C5 C4 H4A 108.4
C3 C4 H4A 108.4
C5 C4 H4B 108.4
C3 C4 H4B 108.4
H4A C4 H4B 107.5
C4 C5 C6 117.00(19)
C4 C5 H5A 108.0
C6 C5 H5A 108.0
C4 C5 H5B 108.0
C6 C5 H5B 108.0
H5A C5 H5B 107.3
O2 C6 C7 108.86(16)
O2 C6 C5 110.95(15)
C7 C6 C5 109.00(16)
O2 C6 C12 107.98(13)
C7 C6 C12 107.73(14)
C5 C6 C12 112.21(16)
C8 C7 C6 112.75(17)
C8 C7 H7A 109.0
C6 C7 H7A 109.0
C8 C7 H7B 109.0
C6 C7 H7B 109.0
H7A C7 H7B 107.8
C9 C8 C7 114.19(17)
C9 C8 H8A 108.7
C7 C8 H8A 108.7
C9 C8 H8B 108.7
C7 C8 H8B 108.7
H8A C8 H8B 107.6
O3 C9 C8 110.44(15)
O3 C9 C11 101.07(14)
C8 C9 C11 117.01(15)
O3 C9 H9 109.3
C8 C9 H9 109.3
C11 C9 H9 109.3
O3 C10 O4 105.55(13)
O3 C10 C13 108.34(17)
O4 C10 C13 110.24(18)
O3 C10 C14 111.20(17)
O4 C10 C14 108.64(17)
C13 C10 C14 112.64(18)
O4 C11 C15 107.58(13)
O4 C11 C9 101.58(13)
C15 C11 C9 114.65(14)
O4 C11 C12 108.96(12)
C15 C11 C12 112.73(13)
C9 C11 C12 110.59(13)
C1 C12 C6 116.11(14)
C1 C12 C11 111.47(13)
C6 C12 C11 114.12(13)
C1 C12 H12 104.6
C6 C12 H12 104.6
C11 C12 H12 104.6
C10 C13 H13A 109.5
C10 C13 H13B 109.5
H13A C13 H13B 109.5
C10 C13 H13C 109.5
H13A C13 H13C 109.5
H13B C13 H13C 109.5
C10 C14 H14A 109.5
C10 C14 H14B 109.5
H14A C14 H14B 109.5
C10 C14 H14C 109.5
H14A C14 H14C 109.5
H14B C14 H14C 109.5
O5 C15 C11 110.76(14)
O5 C15 H15A 109.5
C11 C15 H15A 109.5
O5 C15 H15B 109.5
C11 C15 H15B 109.5
H15A C15 H15B 108.1
C17 C16 C19 108.6(3)
C17 C16 C18 109.9(3)
C19 C16 C18 108.3(2)
C17 C16 S1 110.53(17)
C19 C16 S1 110.59(16)
C18 C16 S1 108.84(19)
C16 C17 H17A 109.5
C16 C17 H17B 109.5
H17A C17 H17B 109.5
C16 C17 H17C 109.5
H17A C17 H17C 109.5
H17B C17 H17C 109.5
C16 C18 H18A 109.5
C16 C18 H18B 109.5
H18A C18 H18B 109.5
C16 C18 H18C 109.5
H18A C18 H18C 109.5
H18B C18 H18C 109.5
C16 C19 H19A 109.5
C16 C19 H19B 109.5
H19A C19 H19B 109.5
C16 C19 H19C 109.5
H19A C19 H19C 109.5
H19B C19 H19C 109.5
S1 C20 H20A 109.5
S1 C20 H20B 109.5
H20A C20 H20B 109.5
S1 C20 H20C 109.5
H20A C20 H20C 109.5
H20B C20 H20C 109.5
S1 C21 H21A 109.5
S1 C21 H21B 109.5
H21A C21 H21B 109.5
S1 C21 H21C 109.5
H21A C21 H21C 109.5
H21B C21 H21C 109.5
C6 O2 H2 109.5
C10 O3 C9 106.14(13)
C10 O4 C11 109.38(12)
C15 O5 S1 123.68(12)
O5 S1 C20 109.02(11)
O5 S1 C21 109.47(10)
C20 S1 C21 110.22(13)
O5 S1 C16 105.41(9)
C20 S1 C16 110.80(12)
C21 S1 C16 111.78(11)

loop_
_geom_bond_atom_site_label_1
_geom_bond_atom_site_label_2
_geom_bond_distance
C1 O1 1.208(2)
C1 C2 1.495(3)
C1 C12 1.519(2)
C2 C3 1.529(3)
C2 H2A 0.9700
C2 H2B 0.9700
C3 C4 1.513(4)
C3 H3A 0.9700
C3 H3B 0.9700
C4 C5 1.509(4)
C4 H4A 0.9700
C4 H4B 0.9700
C5 C6 1.538(3)
C5 H5A 0.9700
C5 H5B 0.9700
C6 O2 1.432(2)
C6 C7 1.531(3)
C6 C12 1.541(2)
C7 C8 1.509(3)
C7 H7A 0.9700
C7 H7B 0.9700
C8 C9 1.502(3)
C8 H8A 0.9700
C8 H8B 0.9700
C9 O3 1.437(2)
C9 C11 1.533(2)
C9 H9 0.9800
C10 O3 1.420(2)
C10 O4 1.434(2)
C10 C13 1.510(3)
C10 C14 1.513(3)
C11 O4 1.4363(19)
C11 C15 1.524(2)
C11 C12 1.565(2)
C12 H12 0.9800
C13 H13A 0.9600
C13 H13B 0.9600
C13 H13C 0.9600
C14 H14A 0.9600
C14 H14B 0.9600
C14 H14C 0.9600
C15 O5 1.412(2)
C15 H15A 0.9700
C15 H15B 0.9700
C16 C17 1.523(4)
C16 C19 1.530(4)
C16 C18 1.534(4)
C16 S1 1.871(2)
C17 H17A 0.9600
C17 H17B 0.9600
C17 H17C 0.9600
C18 H18A 0.9600
C18 H18B 0.9600
C18 H18C 0.9600
C19 H19A 0.9600
C19 H19B 0.9600
C19 H19C 0.9600
C20 S1 1.844(3)
C20 H20A 0.9600
C20 H20B 0.9600
C20 H20C 0.9600
C21 S1 1.853(2)
C21 H21A 0.9600
C21 H21B 0.9600
C21 H21C 0.9600
O2 H2 0.8200
O5 S1 1.6468(14)
